data_8105994
loop_
_publ_author_name
'Zhao, Qin'
'Lin, Dong'
'Hou, Yun'
'Hou, Gui-Ge'

_publ_section_title
;
 Crystal structure of
 (3E,5E)-1-((4-fluorophenyl)sulfonyl)-3,5-bis(3-nitrobenzylidene)piperidin-4-one
 --- dichloromethane (2/1), C51H38Cl2F2N6O14S2
;
_journal_issue 6
_journal_name_full 'Zeitschrift f\"ur Kristallographie - New Crystal Structures'
_journal_page_first 1245
_journal_page_last 1247
_journal_paper_doi 10.1515/ncrs-2019-0369
_journal_volume 234
_journal_year 2019
_chemical_formula_moiety '2(C25 H18 F N3 O7 S), C H2 Cl2'
_chemical_formula_sum 'C51 H38 Cl2 F2 N6 O14 S2'
_chemical_formula_weight 1131.89
_space_group_crystal_system triclinic
_space_group_IT_number 2
_space_group_name_Hall '-P 1'
_space_group_name_H-M_alt 'P -1'
_atom_sites_solution_hydrogens geom
_cell_angle_alpha 67.590(5)
_cell_angle_beta 75.402(5)
_cell_angle_gamma 77.522(4)
_cell_formula_units_Z 2
_cell_length_a 11.8987(6)
_cell_length_b 14.0939(8)
_cell_length_c 16.1915(9)
_cell_measurement_reflns_used 7861
_cell_measurement_temperature 100.02(10)
_cell_measurement_theta_max 28.6480
_cell_measurement_theta_min 2.2210
_cell_volume 2407.3(2)
_computing_cell_refinement 'CrysAlisPro 1.171.38.43f (Rigaku OD, 2017)'
_computing_data_collection 'CrysAlisPro 1.171.38.43f (Rigaku OD, 2017)'
_computing_data_reduction 'CrysAlisPro 1.171.38.43f (Rigaku OD, 2017)'
_computing_molecular_graphics 'Bruker SHELXTL'
_computing_publication_material 'Bruker SHELXTL'
_computing_structure_refinement 'SHELXL-2017/1 (Sheldrick, 2015)'
_computing_structure_solution 'SHELXL-2017/1 (Sheldrick, 2015)'
_diffrn_ambient_temperature 100.02(10)
_diffrn_measured_fraction_theta_full 0.998
_diffrn_measured_fraction_theta_max 0.833
_diffrn_measurement_device_type 'SuperNova, Dual, Cu at zero, AtlasS2'
_diffrn_measurement_method 'CCD plate'
_diffrn_radiation_type MoK\a
_diffrn_radiation_wavelength 0.71073
_diffrn_reflns_av_R_equivalents 0.0277
_diffrn_reflns_av_unetI/netI 0.0551
_diffrn_reflns_Laue_measured_fraction_full 0.998
_diffrn_reflns_Laue_measured_fraction_max 0.833
_diffrn_reflns_limit_h_max 15
_diffrn_reflns_limit_h_min -15
_diffrn_reflns_limit_k_max 19
_diffrn_reflns_limit_k_min -18
_diffrn_reflns_limit_l_max 22
_diffrn_reflns_limit_l_min -16
_diffrn_reflns_number 20754
_diffrn_reflns_point_group_measured_fraction_full 0.998
_diffrn_reflns_point_group_measured_fraction_max 0.833
_diffrn_reflns_theta_full 25.242
_diffrn_reflns_theta_max 29.561
_diffrn_reflns_theta_min 2.043
_diffrn_source 'micro-focus sealed X-ray tube'
_exptl_absorpt_coefficient_mu 0.308
_exptl_absorpt_correction_T_max 1.00000
_exptl_absorpt_correction_T_min 0.81635
_exptl_absorpt_correction_type multi-scan
_exptl_absorpt_process_details
;
CrysAlisPro 1.171.38.43f (Rigaku Oxford Diffraction, 2015)
Empirical absorption correction using spherical harmonics,
 implemented in SCALE3 ABSPACK scaling algorithm.
;
_exptl_crystal_colour yellow
_exptl_crystal_density_diffrn 1.562
_exptl_crystal_description block
_exptl_crystal_F_000 1164
_exptl_crystal_size_max 0.120
_exptl_crystal_size_mid 0.110
_exptl_crystal_size_min 0.100
_refine_diff_density_max 0.773
_refine_diff_density_min -1.069
_refine_diff_density_rms 0.083
_refine_ls_extinction_coef .
_refine_ls_extinction_method none
_refine_ls_goodness_of_fit_ref 1.024
_refine_ls_hydrogen_treatment constr
_refine_ls_matrix_type full
_refine_ls_number_parameters 694
_refine_ls_number_reflns 11248
_refine_ls_number_restraints 0
_refine_ls_restrained_S_all 1.024
_refine_ls_R_factor_all 0.0789
_refine_ls_R_factor_gt 0.0584
_refine_ls_shift/su_max 0.001
_refine_ls_shift/su_mean 0.000
_refine_ls_structure_factor_coef Fsqd
_refine_ls_weighting_details 'w=1/[\s^2^(Fo^2^)+(0.0729P)^2^+3.2885P] where P=(Fo^2^+2Fc^2^)/3'
_refine_ls_weighting_scheme calc
_refine_ls_wR_factor_gt 0.1475
_refine_ls_wR_factor_ref 0.1645
_reflns_Friedel_coverage 0.000
_reflns_Friedel_fraction_full .
_reflns_Friedel_fraction_max .
_reflns_number_gt 8621
_reflns_number_total 11248
_reflns_threshold_expression 'I > 2\s(I)'
_cod_data_source_file suppl_ncrs-2019-0369_suppl.cif
_cod_data_source_block H25
_cod_database_code 8105994
_shelx_space_group_comment
;
The symmetry employed for this shelxl refinement is uniquely defined
by the following loop, which should always be used as a source of
symmetry information in preference to the above space-group names.
They are only intended as comments.
;
_shelx_estimated_absorpt_t_min 0.964
_shelx_estimated_absorpt_t_max 0.970

loop_
_space_group_symop_operation_xyz
'x, y, z'
'-x, -y, -z'

loop_
_atom_site_label
_atom_site_type_symbol
_atom_site_fract_x
_atom_site_fract_y
_atom_site_fract_z
_atom_site_U_iso_or_equiv
_atom_site_adp_type
_atom_site_occupancy
_atom_site_site_symmetry_order
_atom_site_calc_flag
_atom_site_refinement_flags_posn
_atom_site_refinement_flags_adp
_atom_site_refinement_flags_occupancy
_atom_site_disorder_assembly
_atom_site_disorder_group
C1 C 0.3285(2) 0.59236(19) 0.62774(17) 0.0171(5) Uani 1 1 d . . . . .
H1A H 0.406713 0.557480 0.613515 0.020 Uiso 1 1 calc R U . . .
H1B H 0.273239 0.542990 0.647586 0.020 Uiso 1 1 calc R U . . .
C2 C 0.3219(2) 0.63555(19) 0.70138(17) 0.0158(5) Uani 1 1 d . . . . .
C3 C 0.2338(2) 0.72859(19) 0.70366(18) 0.0170(5) Uani 1 1 d . . . . .
C4 C 0.1496(2) 0.76505(19) 0.63950(18) 0.0163(5) Uani 1 1 d . . . . .
C5 C 0.1757(2) 0.7245(2) 0.56201(18) 0.0164(5) Uani 1 1 d . . . . .
H5A H 0.126611 0.671592 0.575997 0.020 Uiso 1 1 calc R U . . .
H5B H 0.158350 0.780313 0.507114 0.020 Uiso 1 1 calc R U . . .
C6 C 0.3921(2) 0.59859(19) 0.76293(18) 0.0167(5) Uani 1 1 d . . . . .
H6 H 0.382410 0.634951 0.802138 0.020 Uiso 1 1 calc R U . . .
C7 C 0.4828(2) 0.50708(19) 0.77592(17) 0.0157(5) Uani 1 1 d . . . . .
C8 C 0.5844(2) 0.5122(2) 0.80113(18) 0.0172(5) Uani 1 1 d . . . . .
H8 H 0.593025 0.570908 0.810904 0.021 Uiso 1 1 calc R U . . .
C9 C 0.6723(2) 0.4286(2) 0.81140(18) 0.0187(5) Uani 1 1 d . . . . .
C10 C 0.6615(2) 0.3368(2) 0.80315(18) 0.0199(6) Uani 1 1 d . . . . .
H10 H 0.721193 0.281203 0.811996 0.024 Uiso 1 1 calc R U . . .
C11 C 0.5585(2) 0.3309(2) 0.78125(18) 0.0190(5) Uani 1 1 d . . . . .
H11 H 0.548005 0.269839 0.776401 0.023 Uiso 1 1 calc R U . . .
C12 C 0.4709(2) 0.4150(2) 0.76648(17) 0.0168(5) Uani 1 1 d . . . . .
H12 H 0.403396 0.410330 0.750076 0.020 Uiso 1 1 calc R U . . .
C13 C 0.0548(2) 0.83261(19) 0.65495(18) 0.0172(5) Uani 1 1 d . . . . .
H13 H 0.049903 0.851452 0.705019 0.021 Uiso 1 1 calc R U . . .
C14 C -0.0418(2) 0.88096(19) 0.60503(17) 0.0162(5) Uani 1 1 d . . . . .
C15 C -0.0682(2) 0.8488(2) 0.54095(18) 0.0176(5) Uani 1 1 d . . . . .
H15 H -0.023425 0.792140 0.527102 0.021 Uiso 1 1 calc R U . . .
C16 C -0.1622(2) 0.9030(2) 0.49853(18) 0.0190(5) Uani 1 1 d . . . . .
C17 C -0.2337(2) 0.9871(2) 0.5168(2) 0.0208(6) Uani 1 1 d . . . . .
H17 H -0.295272 1.022347 0.486330 0.025 Uiso 1 1 calc R U . . .
C18 C -0.2096(2) 1.0163(2) 0.5819(2) 0.0215(6) Uani 1 1 d . . . . .
H18 H -0.257034 1.071198 0.597151 0.026 Uiso 1 1 calc R U . . .
C19 C -0.1157(2) 0.9650(2) 0.62506(19) 0.0182(5) Uani 1 1 d . . . . .
H19 H -0.100992 0.986762 0.668396 0.022 Uiso 1 1 calc R U . . .
C20 C 0.2633(2) 0.5944(2) 0.43145(17) 0.0166(5) Uani 1 1 d . . . . .
C21 C 0.2977(2) 0.4880(2) 0.45398(19) 0.0207(6) Uani 1 1 d . . . . .
H21 H 0.366107 0.457178 0.476839 0.025 Uiso 1 1 calc R U . . .
C22 C 0.2287(3) 0.4293(2) 0.4418(2) 0.0261(6) Uani 1 1 d . . . . .
H22 H 0.250149 0.358288 0.455516 0.031 Uiso 1 1 calc R U . . .
C23 C 0.1275(3) 0.4777(3) 0.4090(2) 0.0274(7) Uani 1 1 d . . . . .
C24 C 0.0912(3) 0.5828(3) 0.3868(2) 0.0276(7) Uani 1 1 d . . . . .
H24 H 0.021818 0.612626 0.365150 0.033 Uiso 1 1 calc R U . . .
C25 C 0.1608(2) 0.6423(2) 0.39769(19) 0.0225(6) Uani 1 1 d . . . . .
H25 H 0.139532 0.713452 0.382660 0.027 Uiso 1 1 calc R U . . .
C26 C 0.6508(2) 0.77958(19) 0.99781(18) 0.0166(5) Uani 1 1 d . . . . .
H26A H 0.644556 0.769370 1.061441 0.020 Uiso 1 1 calc R U . . .
H26B H 0.733265 0.776675 0.970130 0.020 Uiso 1 1 calc R U . . .
C27 C 0.6019(2) 0.6920(2) 0.99134(17) 0.0156(5) Uani 1 1 d . . . . .
C28 C 0.4854(2) 0.7147(2) 0.96240(18) 0.0166(5) Uani 1 1 d . . . . .
C29 C 0.4122(2) 0.81629(19) 0.96007(17) 0.0157(5) Uani 1 1 d . . . . .
C30 C 0.4627(2) 0.8900(2) 0.98407(18) 0.0170(5) Uani 1 1 d . . . . .
H30A H 0.427253 0.960309 0.955797 0.020 Uiso 1 1 calc R U . . .
H30B H 0.444176 0.873815 1.049433 0.020 Uiso 1 1 calc R U . . .
C31 C 0.6539(2) 0.59328(19) 1.01301(17) 0.0153(5) Uani 1 1 d . . . . .
H31 H 0.615877 0.548453 1.003232 0.018 Uiso 1 1 calc R U . . .
C32 C 0.7614(2) 0.54555(19) 1.04973(17) 0.0155(5) Uani 1 1 d . . . . .
C33 C 0.8092(2) 0.44626(19) 1.04741(17) 0.0165(5) Uani 1 1 d . . . . .
H33 H 0.773522 0.413815 1.022385 0.020 Uiso 1 1 calc R U . . .
C34 C 0.9094(2) 0.3968(2) 1.08246(18) 0.0181(5) Uani 1 1 d . . . . .
C35 C 0.9648(2) 0.4394(2) 1.12283(19) 0.0216(6) Uani 1 1 d . . . . .
H35 H 1.031483 0.403905 1.146765 0.026 Uiso 1 1 calc R U . . .
C36 C 0.9175(2) 0.5370(2) 1.1263(2) 0.0231(6) Uani 1 1 d . . . . .
H36 H 0.952992 0.567959 1.152760 0.028 Uiso 1 1 calc R U . . .
C37 C 0.8177(2) 0.5890(2) 1.09093(19) 0.0191(5) Uani 1 1 d . . . . .
H37 H 0.787260 0.654219 1.094454 0.023 Uiso 1 1 calc R U . . .
C38 C 0.3091(2) 0.83801(19) 0.93303(18) 0.0172(5) Uani 1 1 d . . . . .
H38 H 0.289568 0.788308 0.916321 0.021 Uiso 1 1 calc R U . . .
C39 C 0.2232(2) 0.93215(19) 0.92683(18) 0.0164(5) Uani 1 1 d . . . . .
C40 C 0.1564(2) 0.9673(2) 0.85843(18) 0.0174(5) Uani 1 1 d . . . . .
H40 H 0.165495 0.931887 0.818536 0.021 Uiso 1 1 calc R U . . .
C41 C 0.0766(2) 1.0559(2) 0.85170(18) 0.0183(5) Uani 1 1 d . . . . .
C42 C 0.0588(2) 1.1118(2) 0.90948(19) 0.0203(6) Uani 1 1 d . . . . .
H42 H 0.005800 1.172217 0.901918 0.024 Uiso 1 1 calc R U . . .
C43 C 0.1227(2) 1.0746(2) 0.97870(19) 0.0194(6) Uani 1 1 d . . . . .
H43 H 0.111660 1.109531 1.019223 0.023 Uiso 1 1 calc R U . . .
C44 C 0.2034(2) 0.9851(2) 0.98795(18) 0.0175(5) Uani 1 1 d . . . . .
H44 H 0.244768 0.960199 1.035374 0.021 Uiso 1 1 calc R U . . .
C45 C 0.6177(2) 0.8921(2) 0.77609(18) 0.0187(5) Uani 1 1 d . . . . .
C46 C 0.6962(2) 0.8088(2) 0.76228(18) 0.0198(5) Uani 1 1 d . . . . .
H46 H 0.760629 0.783261 0.790874 0.024 Uiso 1 1 calc R U . . .
C47 C 0.6767(3) 0.7642(2) 0.70494(19) 0.0222(6) Uani 1 1 d . . . . .
H47 H 0.727432 0.707831 0.694857 0.027 Uiso 1 1 calc R U . . .
C48 C 0.5812(3) 0.8049(2) 0.6634(2) 0.0253(6) Uani 1 1 d . . . . .
C49 C 0.5014(3) 0.8866(2) 0.6773(2) 0.0272(6) Uani 1 1 d . . . . .
H49 H 0.436530 0.910984 0.649180 0.033 Uiso 1 1 calc R U . . .
C50 C 0.5207(2) 0.9317(2) 0.73432(19) 0.0240(6) Uani 1 1 d . . . . .
H50 H 0.469207 0.987761 0.744461 0.029 Uiso 1 1 calc R U . . .
C51 C 0.6996(3) 0.7302(3) 0.3190(3) 0.0393(8) Uani 1 1 d . . . . .
H51A H 0.638414 0.688575 0.357481 0.047 Uiso 1 1 calc R U . . .
H51B H 0.718445 0.765757 0.353578 0.047 Uiso 1 1 calc R U . . .
Cl1 Cl 0.64805(8) 0.82089(7) 0.22466(7) 0.0446(2) Uani 1 1 d . . . . .
Cl2 Cl 0.82525(8) 0.64819(7) 0.28940(7) 0.0454(2) Uani 1 1 d . . . . .
F1 F 0.06066(17) 0.41963(16) 0.39576(14) 0.0409(5) Uani 1 1 d . . . . .
F2 F 0.56466(17) 0.76282(15) 0.60517(13) 0.0364(5) Uani 1 1 d . . . . .
N1 N 0.29952(18) 0.68065(16) 0.54724(15) 0.0157(4) Uani 1 1 d . . . . .
N2 N 0.7835(2) 0.43892(19) 0.82920(17) 0.0250(5) Uani 1 1 d . . . . .
N3 N -0.1891(2) 0.86664(19) 0.43283(18) 0.0257(5) Uani 1 1 d . . . . .
N4 N 0.59040(19) 0.88264(16) 0.95335(15) 0.0166(4) Uani 1 1 d . . . . .
N5 N 0.0046(2) 1.09108(18) 0.78081(17) 0.0232(5) Uani 1 1 d . . . . .
N6 N 0.9613(2) 0.29491(17) 1.07519(16) 0.0213(5) Uani 1 1 d . . . . .
O1 O 0.22913(17) 0.77193(15) 0.75744(13) 0.0219(4) Uani 1 1 d . . . . .
O2 O 0.33192(17) 0.77294(14) 0.38099(13) 0.0215(4) Uani 1 1 d . . . . .
O3 O 0.46790(15) 0.61664(14) 0.44778(13) 0.0188(4) Uani 1 1 d . . . . .
O4 O 0.8588(2) 0.36308(18) 0.84322(19) 0.0411(6) Uani 1 1 d . . . . .
O5 O 0.79632(19) 0.52369(17) 0.82756(17) 0.0329(5) Uani 1 1 d . . . . .
O6 O -0.13104(19) 0.78789(15) 0.42119(15) 0.0289(5) Uani 1 1 d . . . . .
O7 O -0.2704(2) 0.91683(19) 0.39251(17) 0.0386(6) Uani 1 1 d . . . . .
O8 O 0.45046(17) 0.65123(14) 0.94342(14) 0.0233(4) Uani 1 1 d . . . . .
O9 O 0.76788(17) 0.93781(16) 0.84201(14) 0.0253(4) Uani 1 1 d . . . . .
O10 O 0.57626(19) 1.04971(14) 0.82985(14) 0.0259(5) Uani 1 1 d . . . . .
O11 O 0.91975(18) 0.26238(15) 1.03116(15) 0.0276(5) Uani 1 1 d . . . . .
O12 O 1.04559(18) 0.24864(16) 1.11218(15) 0.0305(5) Uani 1 1 d . . . . .
O13 O 0.02287(19) 1.04271(16) 0.72889(15) 0.0280(5) Uani 1 1 d . . . . .
O14 O -0.0694(2) 1.16705(18) 0.77640(17) 0.0391(6) Uani 1 1 d . . . . .
S1 S 0.35120(5) 0.67091(5) 0.44594(4) 0.01573(15) Uani 1 1 d . . . . .
S2 S 0.64384(6) 0.94941(5) 0.84852(4) 0.01867(15) Uani 1 1 d . . . . .

loop_
_atom_site_aniso_label
_atom_site_aniso_U_11
_atom_site_aniso_U_22
_atom_site_aniso_U_33
_atom_site_aniso_U_23
_atom_site_aniso_U_13
_atom_site_aniso_U_12
C1 0.0201(13) 0.0163(12) 0.0144(12) -0.0050(10) -0.0062(10) 0.0013(10)
C2 0.0153(12) 0.0164(12) 0.0144(12) -0.0042(10) -0.0011(10) -0.0033(10)
C3 0.0191(13) 0.0152(12) 0.0144(12) -0.0039(10) -0.0003(10) -0.0035(10)
C4 0.0173(12) 0.0153(11) 0.0156(12) -0.0050(10) -0.0014(10) -0.0037(10)
C5 0.0131(12) 0.0189(12) 0.0170(13) -0.0072(11) -0.0020(10) -0.0009(10)
C6 0.0170(12) 0.0157(12) 0.0164(13) -0.0057(10) 0.0000(10) -0.0036(10)
C7 0.0168(12) 0.0173(12) 0.0111(12) -0.0039(10) -0.0012(9) -0.0021(10)
C8 0.0190(13) 0.0187(12) 0.0145(12) -0.0060(10) -0.0033(10) -0.0032(10)
C9 0.0171(13) 0.0257(13) 0.0134(12) -0.0056(11) -0.0060(10) -0.0014(11)
C10 0.0224(14) 0.0208(13) 0.0151(13) -0.0078(11) -0.0040(10) 0.0034(11)
C11 0.0233(14) 0.0194(12) 0.0142(12) -0.0067(11) -0.0014(10) -0.0033(10)
C12 0.0169(12) 0.0203(12) 0.0128(12) -0.0054(10) -0.0009(10) -0.0042(10)
C13 0.0193(13) 0.0167(12) 0.0147(12) -0.0059(10) -0.0002(10) -0.0031(10)
C14 0.0149(12) 0.0154(12) 0.0149(12) -0.0027(10) 0.0008(10) -0.0040(10)
C15 0.0156(12) 0.0172(12) 0.0174(13) -0.0050(11) -0.0005(10) -0.0014(10)
C16 0.0188(13) 0.0197(13) 0.0163(13) -0.0038(11) -0.0021(10) -0.0040(10)
C17 0.0160(13) 0.0173(12) 0.0246(14) -0.0018(11) -0.0064(11) -0.0004(10)
C18 0.0197(13) 0.0132(12) 0.0260(15) -0.0042(11) -0.0012(11) 0.0006(10)
C19 0.0159(12) 0.0175(12) 0.0201(13) -0.0077(11) 0.0006(10) -0.0023(10)
C20 0.0152(12) 0.0209(12) 0.0126(12) -0.0068(10) -0.0016(9) 0.0004(10)
C21 0.0223(14) 0.0203(13) 0.0177(13) -0.0051(11) -0.0049(11) -0.0006(11)
C22 0.0341(16) 0.0232(14) 0.0218(15) -0.0095(12) -0.0014(12) -0.0069(12)
C23 0.0269(15) 0.0401(17) 0.0217(15) -0.0155(14) 0.0001(12) -0.0139(13)
C24 0.0184(14) 0.0435(18) 0.0258(16) -0.0173(14) -0.0068(12) -0.0007(13)
C25 0.0214(14) 0.0265(14) 0.0196(14) -0.0105(12) -0.0047(11) 0.0024(11)
C26 0.0157(12) 0.0171(12) 0.0175(13) -0.0064(11) -0.0066(10) 0.0013(10)
C27 0.0150(12) 0.0192(12) 0.0132(12) -0.0077(10) -0.0014(9) -0.0013(10)
C28 0.0174(12) 0.0175(12) 0.0145(12) -0.0059(10) -0.0039(10) 0.0002(10)
C29 0.0179(12) 0.0150(11) 0.0128(12) -0.0044(10) -0.0029(10) -0.0002(10)
C30 0.0151(12) 0.0184(12) 0.0182(13) -0.0082(11) -0.0034(10) -0.0001(10)
C31 0.0134(12) 0.0179(12) 0.0153(12) -0.0072(10) -0.0028(9) -0.0010(10)
C32 0.0139(12) 0.0160(12) 0.0134(12) -0.0026(10) -0.0012(9) -0.0018(9)
C33 0.0154(12) 0.0180(12) 0.0137(12) -0.0047(10) 0.0004(10) -0.0023(10)
C34 0.0145(12) 0.0179(12) 0.0173(13) -0.0043(11) -0.0008(10) 0.0012(10)
C35 0.0130(12) 0.0242(13) 0.0241(15) -0.0041(12) -0.0044(11) -0.0020(10)
C36 0.0208(14) 0.0257(14) 0.0256(15) -0.0084(12) -0.0097(11) -0.0035(11)
C37 0.0193(13) 0.0165(12) 0.0214(14) -0.0055(11) -0.0066(11) -0.0011(10)
C38 0.0181(13) 0.0153(12) 0.0184(13) -0.0073(11) -0.0028(10) -0.0008(10)
C39 0.0146(12) 0.0148(11) 0.0179(13) -0.0035(10) -0.0034(10) -0.0019(10)
C40 0.0169(12) 0.0172(12) 0.0177(13) -0.0061(11) -0.0025(10) -0.0022(10)
C41 0.0163(12) 0.0185(12) 0.0176(13) -0.0038(11) -0.0045(10) -0.0005(10)
C42 0.0162(13) 0.0182(12) 0.0249(14) -0.0081(11) -0.0025(11) 0.0009(10)
C43 0.0162(13) 0.0196(12) 0.0246(14) -0.0122(11) -0.0006(10) -0.0023(10)
C44 0.0137(12) 0.0209(12) 0.0183(13) -0.0077(11) -0.0025(10) -0.0020(10)
C45 0.0212(13) 0.0195(12) 0.0149(13) -0.0065(11) -0.0001(10) -0.0043(10)
C46 0.0242(14) 0.0168(12) 0.0142(13) -0.0019(10) -0.0018(10) -0.0030(10)
C47 0.0269(15) 0.0188(13) 0.0180(13) -0.0066(11) 0.0024(11) -0.0049(11)
C48 0.0326(16) 0.0276(14) 0.0192(14) -0.0110(12) 0.0006(12) -0.0119(12)
C49 0.0241(15) 0.0375(17) 0.0211(15) -0.0095(13) -0.0087(12) -0.0021(13)
C50 0.0221(14) 0.0291(15) 0.0204(14) -0.0108(12) -0.0028(11) 0.0003(11)
C51 0.0346(18) 0.045(2) 0.044(2) -0.0221(18) -0.0100(16) -0.0030(15)
Cl1 0.0458(5) 0.0366(4) 0.0535(6) -0.0121(4) -0.0222(4) -0.0009(4)
Cl2 0.0411(5) 0.0442(5) 0.0554(6) -0.0224(5) -0.0171(4) 0.0042(4)
F1 0.0406(11) 0.0530(12) 0.0421(12) -0.0226(10) -0.0072(9) -0.0224(10)
F2 0.0452(11) 0.0441(11) 0.0321(10) -0.0248(9) -0.0057(9) -0.0113(9)
N1 0.0145(10) 0.0178(10) 0.0139(11) -0.0061(9) -0.0033(8) 0.0016(8)
N2 0.0217(12) 0.0319(13) 0.0240(13) -0.0107(11) -0.0114(10) 0.0013(10)
N3 0.0222(12) 0.0285(13) 0.0275(13) -0.0092(11) -0.0074(10) -0.0032(10)
N4 0.0178(11) 0.0162(10) 0.0147(11) -0.0051(9) -0.0031(8) -0.0003(9)
N5 0.0216(12) 0.0211(11) 0.0241(13) -0.0047(10) -0.0084(10) 0.0016(9)
N6 0.0162(11) 0.0188(11) 0.0217(12) -0.0036(10) -0.0002(9) 0.0019(9)
O1 0.0252(10) 0.0230(10) 0.0215(10) -0.0117(8) -0.0092(8) 0.0022(8)
O2 0.0272(10) 0.0178(9) 0.0154(9) -0.0052(8) -0.0010(8) 0.0006(8)
O3 0.0145(9) 0.0219(9) 0.0191(9) -0.0093(8) -0.0021(7) 0.0020(7)
O4 0.0292(12) 0.0399(13) 0.0648(18) -0.0248(13) -0.0316(12) 0.0133(10)
O5 0.0280(12) 0.0317(11) 0.0462(14) -0.0134(11) -0.0185(10) -0.0048(9)
O6 0.0332(12) 0.0249(10) 0.0332(12) -0.0149(10) -0.0129(10) 0.0034(9)
O7 0.0319(12) 0.0463(14) 0.0453(15) -0.0217(12) -0.0254(11) 0.0115(11)
O8 0.0230(10) 0.0212(9) 0.0327(11) -0.0148(9) -0.0142(9) 0.0037(8)
O9 0.0238(10) 0.0320(11) 0.0218(10) -0.0085(9) -0.0003(8) -0.0132(9)
O10 0.0387(12) 0.0166(9) 0.0204(10) -0.0051(8) -0.0063(9) -0.0014(8)
O11 0.0233(10) 0.0239(10) 0.0376(12) -0.0157(10) -0.0059(9) 0.0026(8)
O12 0.0229(11) 0.0270(11) 0.0352(13) -0.0081(10) -0.0101(9) 0.0101(9)
O13 0.0312(11) 0.0290(11) 0.0279(11) -0.0108(10) -0.0150(9) 0.0009(9)
O14 0.0400(13) 0.0353(12) 0.0420(14) -0.0162(11) -0.0256(11) 0.0210(10)
S1 0.0156(3) 0.0164(3) 0.0134(3) -0.0055(2) -0.0017(2) 0.0009(2)
S2 0.0229(3) 0.0173(3) 0.0163(3) -0.0060(3) -0.0028(3) -0.0041(3)

loop_
_atom_type_symbol
_atom_type_description
_atom_type_scat_dispersion_real
_atom_type_scat_dispersion_imag
_atom_type_scat_source
C C 0.0033 0.0016 'International Tables Vol C Tables 4.2.6.8 and 6.1.1.4'
H H 0.0000 0.0000 'International Tables Vol C Tables 4.2.6.8 and 6.1.1.4'
N N 0.0061 0.0033 'International Tables Vol C Tables 4.2.6.8 and 6.1.1.4'
O O 0.0106 0.0060 'International Tables Vol C Tables 4.2.6.8 and 6.1.1.4'
F F 0.0171 0.0103 'International Tables Vol C Tables 4.2.6.8 and 6.1.1.4'
S S 0.1246 0.1234 'International Tables Vol C Tables 4.2.6.8 and 6.1.1.4'
Cl Cl 0.1484 0.1585 'International Tables Vol C Tables 4.2.6.8 and 6.1.1.4'

loop_
_geom_angle_atom_site_label_1
_geom_angle_atom_site_label_2
_geom_angle_atom_site_label_3
_geom_angle
_geom_angle_site_symmetry_1
_geom_angle_site_symmetry_3
N1 C1 C2 107.0(2) . .
N1 C1 H1A 110.3 . .
C2 C1 H1A 110.3 . .
N1 C1 H1B 110.3 . .
C2 C1 H1B 110.3 . .
H1A C1 H1B 108.6 . .
C6 C2 C3 117.6(2) . .
C6 C2 C1 124.6(2) . .
C3 C2 C1 117.7(2) . .
O1 C3 C4 121.2(2) . .
O1 C3 C2 121.2(2) . .
C4 C3 C2 117.6(2) . .
C13 C4 C3 117.5(2) . .
C13 C4 C5 124.1(2) . .
C3 C4 C5 118.4(2) . .
N1 C5 C4 109.8(2) . .
N1 C5 H5A 109.7 . .
C4 C5 H5A 109.7 . .
N1 C5 H5B 109.7 . .
C4 C5 H5B 109.7 . .
H5A C5 H5B 108.2 . .
C2 C6 C7 127.8(2) . .
C2 C6 H6 116.1 . .
C7 C6 H6 116.1 . .
C8 C7 C12 118.5(2) . .
C8 C7 C6 117.8(2) . .
C12 C7 C6 123.7(2) . .
C9 C8 C7 119.0(2) . .
C9 C8 H8 120.5 . .
C7 C8 H8 120.5 . .
C8 C9 C10 123.0(3) . .
C8 C9 N2 118.4(2) . .
C10 C9 N2 118.5(2) . .
C11 C10 C9 117.6(2) . .
C11 C10 H10 121.2 . .
C9 C10 H10 121.2 . .
C10 C11 C12 120.7(2) . .
C10 C11 H11 119.7 . .
C12 C11 H11 119.7 . .
C11 C12 C7 121.0(3) . .
C11 C12 H12 119.5 . .
C7 C12 H12 119.5 . .
C4 C13 C14 130.0(2) . .
C4 C13 H13 115.0 . .
C14 C13 H13 115.0 . .
C15 C14 C19 117.6(2) . .
C15 C14 C13 125.4(2) . .
C19 C14 C13 117.0(2) . .
C16 C15 C14 118.9(2) . .
C16 C15 H15 120.6 . .
C14 C15 H15 120.6 . .
C17 C16 C15 123.7(3) . .
C17 C16 N3 118.5(2) . .
C15 C16 N3 117.8(2) . .
C18 C17 C16 117.2(3) . .
C18 C17 H17 121.4 . .
C16 C17 H17 121.4 . .
C17 C18 C19 120.9(2) . .
C17 C18 H18 119.5 . .
C19 C18 H18 119.5 . .
C18 C19 C14 121.7(3) . .
C18 C19 H19 119.1 . .
C14 C19 H19 119.1 . .
C25 C20 C21 121.6(3) . .
C25 C20 S1 118.9(2) . .
C21 C20 S1 119.5(2) . .
C22 C21 C20 118.9(3) . .
C22 C21 H21 120.6 . .
C20 C21 H21 120.6 . .
C23 C22 C21 118.7(3) . .
C23 C22 H22 120.6 . .
C21 C22 H22 120.6 . .
F1 C23 C22 118.4(3) . .
F1 C23 C24 118.1(3) . .
C22 C23 C24 123.5(3) . .
C23 C24 C25 118.1(3) . .
C23 C24 H24 120.9 . .
C25 C24 H24 120.9 . .
C24 C25 C20 119.2(3) . .
C24 C25 H25 120.4 . .
C20 C25 H25 120.4 . .
N4 C26 C27 113.4(2) . .
N4 C26 H26A 108.9 . .
C27 C26 H26A 108.9 . .
N4 C26 H26B 108.9 . .
C27 C26 H26B 108.9 . .
H26A C26 H26B 107.7 . .
C31 C27 C28 116.7(2) . .
C31 C27 C26 124.4(2) . .
C28 C27 C26 118.8(2) . .
O8 C28 C29 121.2(2) . .
O8 C28 C27 121.1(2) . .
C29 C28 C27 117.7(2) . .
C38 C29 C28 118.2(2) . .
C38 C29 C30 124.2(2) . .
C28 C29 C30 117.5(2) . .
N4 C30 C29 111.1(2) . .
N4 C30 H30A 109.4 . .
C29 C30 H30A 109.4 . .
N4 C30 H30B 109.4 . .
C29 C30 H30B 109.4 . .
H30A C30 H30B 108.0 . .
C27 C31 C32 129.8(2) . .
C27 C31 H31 115.1 . .
C32 C31 H31 115.1 . .
C33 C32 C37 117.2(2) . .
C33 C32 C31 117.3(2) . .
C37 C32 C31 125.4(2) . .
C34 C33 C32 119.7(2) . .
C34 C33 H33 120.1 . .
C32 C33 H33 120.1 . .
C35 C34 C33 123.1(2) . .
C35 C34 N6 118.1(2) . .
C33 C34 N6 118.8(2) . .
C34 C35 C36 117.5(3) . .
C34 C35 H35 121.2 . .
C36 C35 H35 121.2 . .
C37 C36 C35 120.7(3) . .
C37 C36 H36 119.6 . .
C35 C36 H36 119.6 . .
C36 C37 C32 121.6(2) . .
C36 C37 H37 119.2 . .
C32 C37 H37 119.2 . .
C29 C38 C39 127.2(2) . .
C29 C38 H38 116.4 . .
C39 C38 H38 116.4 . .
C40 C39 C44 119.1(2) . .
C40 C39 C38 118.0(2) . .
C44 C39 C38 122.9(2) . .
C41 C40 C39 118.3(2) . .
C41 C40 H40 120.9 . .
C39 C40 H40 120.9 . .
C40 C41 C42 123.5(3) . .
C40 C41 N5 118.0(2) . .
C42 C41 N5 118.6(2) . .
C43 C42 C41 117.8(2) . .
C43 C42 H42 121.1 . .
C41 C42 H42 121.1 . .
C42 C43 C44 120.3(2) . .
C42 C43 H43 119.8 . .
C44 C43 H43 119.8 . .
C43 C44 C39 120.9(3) . .
C43 C44 H44 119.5 . .
C39 C44 H44 119.5 . .
C46 C45 C50 121.8(3) . .
C46 C45 S2 118.5(2) . .
C50 C45 S2 119.7(2) . .
C45 C46 C47 118.7(3) . .
C45 C46 H46 120.6 . .
C47 C46 H46 120.6 . .
C48 C47 C46 118.8(3) . .
C48 C47 H47 120.6 . .
C46 C47 H47 120.6 . .
F2 C48 C47 118.4(3) . .
F2 C48 C49 118.2(3) . .
C47 C48 C49 123.3(3) . .
C48 C49 C50 118.1(3) . .
C48 C49 H49 120.9 . .
C50 C49 H49 120.9 . .
C49 C50 C45 119.2(3) . .
C49 C50 H50 120.4 . .
C45 C50 H50 120.4 . .
Cl1 C51 Cl2 112.3(2) . .
Cl1 C51 H51A 109.1 . .
Cl2 C51 H51A 109.1 . .
Cl1 C51 H51B 109.1 . .
Cl2 C51 H51B 109.1 . .
H51A C51 H51B 107.9 . .
C5 N1 C1 111.5(2) . .
C5 N1 S1 114.70(17) . .
C1 N1 S1 118.58(16) . .
O4 N2 O5 123.7(3) . .
O4 N2 C9 118.3(2) . .
O5 N2 C9 118.0(2) . .
O6 N3 O7 123.3(3) . .
O6 N3 C16 118.7(2) . .
O7 N3 C16 118.0(2) . .
C26 N4 C30 112.4(2) . .
C26 N4 S2 119.45(17) . .
C30 N4 S2 119.10(18) . .
O14 N5 O13 123.4(3) . .
O14 N5 C41 118.6(2) . .
O13 N5 C41 118.0(2) . .
O11 N6 O12 123.9(2) . .
O11 N6 C34 118.0(2) . .
O12 N6 C34 118.1(2) . .
O2 S1 O3 119.98(12) . .
O2 S1 N1 106.54(11) . .
O3 S1 N1 106.57(11) . .
O2 S1 C20 107.03(12) . .
O3 S1 C20 108.89(11) . .
N1 S1 C20 107.20(11) . .
O10 S2 O9 120.45(13) . .
O10 S2 N4 105.80(11) . .
O9 S2 N4 106.43(12) . .
O10 S2 C45 107.70(13) . .
O9 S2 C45 107.73(12) . .
N4 S2 C45 108.24(12) . .

loop_
_geom_bond_atom_site_label_1
_geom_bond_atom_site_label_2
_geom_bond_distance
_geom_bond_site_symmetry_2
C1 N1 1.473(3) .
C1 C2 1.511(3) .
C1 H1A 0.9700 .
C1 H1B 0.9700 .
C2 C6 1.340(4) .
C2 C3 1.498(3) .
C3 O1 1.225(3) .
C3 C4 1.497(4) .
C4 C13 1.348(3) .
C4 C5 1.507(3) .
C5 N1 1.467(3) .
C5 H5A 0.9700 .
C5 H5B 0.9700 .
C6 C7 1.476(3) .
C6 H6 0.9300 .
C7 C8 1.394(4) .
C7 C12 1.403(4) .
C8 C9 1.383(4) .
C8 H8 0.9300 .
C9 C10 1.386(4) .
C9 N2 1.470(4) .
C10 C11 1.385(4) .
C10 H10 0.9300 .
C11 C12 1.387(4) .
C11 H11 0.9300 .
C12 H12 0.9300 .
C13 C14 1.466(4) .
C13 H13 0.9300 .
C14 C15 1.401(4) .
C14 C19 1.407(3) .
C15 C16 1.387(4) .
C15 H15 0.9300 .
C16 C17 1.386(4) .
C16 N3 1.468(4) .
C17 C18 1.378(4) .
C17 H17 0.9300 .
C18 C19 1.385(4) .
C18 H18 0.9300 .
C19 H19 0.9300 .
C20 C25 1.392(4) .
C20 C21 1.394(4) .
C20 S1 1.765(3) .
C21 C22 1.378(4) .
C21 H21 0.9300 .
C22 C23 1.374(5) .
C22 H22 0.9300 .
C23 F1 1.360(3) .
C23 C24 1.380(4) .
C24 C25 1.381(4) .
C24 H24 0.9300 .
C25 H25 0.9300 .
C26 N4 1.469(3) .
C26 C27 1.520(3) .
C26 H26A 0.9700 .
C26 H26B 0.9700 .
C27 C31 1.345(3) .
C27 C28 1.506(4) .
C28 O8 1.225(3) .
C28 C29 1.499(3) .
C29 C38 1.340(4) .
C29 C30 1.512(3) .
C30 N4 1.469(3) .
C30 H30A 0.9700 .
C30 H30B 0.9700 .
C31 C32 1.466(4) .
C31 H31 0.9300 .
C32 C33 1.403(3) .
C32 C37 1.409(4) .
C33 C34 1.382(4) .
C33 H33 0.9300 .
C34 C35 1.382(4) .
C34 N6 1.473(3) .
C35 C36 1.386(4) .
C35 H35 0.9300 .
C36 C37 1.386(4) .
C36 H36 0.9300 .
C37 H37 0.9300 .
C38 C39 1.476(3) .
C38 H38 0.9300 .
C39 C40 1.400(4) .
C39 C44 1.401(4) .
C40 C41 1.382(3) .
C40 H40 0.9300 .
C41 C42 1.390(4) .
C41 N5 1.475(4) .
C42 C43 1.385(4) .
C42 H42 0.9300 .
C43 C44 1.393(4) .
C43 H43 0.9300 .
C44 H44 0.9300 .
C45 C46 1.386(4) .
C45 C50 1.389(4) .
C45 S2 1.772(3) .
C46 C47 1.388(4) .
C46 H46 0.9300 .
C47 C48 1.371(4) .
C47 H47 0.9300 .
C48 F2 1.360(3) .
C48 C49 1.377(4) .
C49 C50 1.388(4) .
C49 H49 0.9300 .
C50 H50 0.9300 .
C51 Cl1 1.728(4) .
C51 Cl2 1.765(3) .
C51 H51A 0.9700 .
C51 H51B 0.9700 .
N1 S1 1.648(2) .
N2 O4 1.225(3) .
N2 O5 1.226(3) .
N3 O6 1.228(3) .
N3 O7 1.238(3) .
N4 S2 1.633(2) .
N5 O14 1.222(3) .
N5 O13 1.225(3) .
N6 O11 1.220(3) .
N6 O12 1.229(3) .
O2 S1 1.433(2) .
O3 S1 1.4348(18) .
O9 S2 1.431(2) .
O10 S2 1.429(2) .

loop_
_geom_hbond_atom_site_label_D
_geom_hbond_atom_site_label_H
_geom_hbond_atom_site_label_A
_geom_hbond_distance_DH
_geom_hbond_distance_HA
_geom_hbond_distance_DA
_geom_hbond_angle_DHA
_geom_hbond_site_symmetry_A
_geom_hbond_publ_flag
C51 H51B O7 0.97 2.48 3.387(4) 156.1 1_655 yes
C51 H51B O6 0.97 2.45 3.298(4) 146.1 1_655 yes
C51 H51A O3 0.97 2.35 3.313(4) 169.5 . yes
C50 H50 Cl1 0.93 2.92 3.834(3) 168.1 2_676 yes
C35 H35 O5 0.93 2.66 3.331(4) 129.8 2_767 yes
C30 H30B O10 0.97 2.51 3.331(3) 142.4 2_677 yes
C26 H26B O12 0.97 2.65 3.614(3) 173.1 2_767 yes
C24 H24 Cl2 0.93 2.77 3.674(3) 163.0 1_455 yes
C22 H22 O6 0.93 2.63 3.271(4) 126.3 2_566 yes
C21 H21 O3 0.93 2.41 3.340(3) 172.9 2_666 yes
C1 H1B Cl2 0.97 2.89 3.823(3) 162.2 2_666 yes

loop_
_geom_torsion_atom_site_label_1
_geom_torsion_atom_site_label_2
_geom_torsion_atom_site_label_3
_geom_torsion_atom_site_label_4
_geom_torsion
_geom_torsion_site_symmetry_1
_geom_torsion_site_symmetry_2
_geom_torsion_site_symmetry_3
_geom_torsion_site_symmetry_4
N1 C1 C2 C6 -145.0(3) . . . .
N1 C1 C2 C3 32.6(3) . . . .
C6 C2 C3 O1 2.9(4) . . . .
C1 C2 C3 O1 -174.9(2) . . . .
C6 C2 C3 C4 -175.6(2) . . . .
C1 C2 C3 C4 6.6(3) . . . .
O1 C3 C4 C13 -13.1(4) . . . .
C2 C3 C4 C13 165.3(2) . . . .
O1 C3 C4 C5 166.8(2) . . . .
C2 C3 C4 C5 -14.7(3) . . . .
C13 C4 C5 N1 162.1(2) . . . .
C3 C4 C5 N1 -17.9(3) . . . .
C3 C2 C6 C7 178.3(2) . . . .
C1 C2 C6 C7 -4.1(4) . . . .
C2 C6 C7 C8 144.1(3) . . . .
C2 C6 C7 C12 -37.5(4) . . . .
C12 C7 C8 C9 3.3(4) . . . .
C6 C7 C8 C9 -178.3(2) . . . .
C7 C8 C9 C10 -4.0(4) . . . .
C7 C8 C9 N2 174.1(2) . . . .
C8 C9 C10 C11 1.7(4) . . . .
N2 C9 C10 C11 -176.4(2) . . . .
C9 C10 C11 C12 1.3(4) . . . .
C10 C11 C12 C7 -1.9(4) . . . .
C8 C7 C12 C11 -0.4(4) . . . .
C6 C7 C12 C11 -178.8(2) . . . .
C3 C4 C13 C14 -179.7(2) . . . .
C5 C4 C13 C14 0.4(4) . . . .
C4 C13 C14 C15 14.9(4) . . . .
C4 C13 C14 C19 -166.8(3) . . . .
C19 C14 C15 C16 2.2(4) . . . .
C13 C14 C15 C16 -179.5(2) . . . .
C14 C15 C16 C17 -1.0(4) . . . .
C14 C15 C16 N3 -179.0(2) . . . .
C15 C16 C17 C18 -1.0(4) . . . .
N3 C16 C17 C18 177.0(2) . . . .
C16 C17 C18 C19 1.8(4) . . . .
C17 C18 C19 C14 -0.6(4) . . . .
C15 C14 C19 C18 -1.5(4) . . . .
C13 C14 C19 C18 -180.0(2) . . . .
C25 C20 C21 C22 0.4(4) . . . .
S1 C20 C21 C22 -179.6(2) . . . .
C20 C21 C22 C23 -0.9(4) . . . .
C21 C22 C23 F1 179.0(2) . . . .
C21 C22 C23 C24 0.4(4) . . . .
F1 C23 C24 C25 -178.1(3) . . . .
C22 C23 C24 C25 0.4(4) . . . .
C23 C24 C25 C20 -0.8(4) . . . .
C21 C20 C25 C24 0.4(4) . . . .
S1 C20 C25 C24 -179.5(2) . . . .
N4 C26 C27 C31 168.5(2) . . . .
N4 C26 C27 C28 -14.1(3) . . . .
C31 C27 C28 O8 -13.1(4) . . . .
C26 C27 C28 O8 169.2(2) . . . .
C31 C27 C28 C29 165.3(2) . . . .
C26 C27 C28 C29 -12.4(3) . . . .
O8 C28 C29 C38 -2.6(4) . . . .
C27 C28 C29 C38 179.0(2) . . . .
O8 C28 C29 C30 -179.7(2) . . . .
C27 C28 C29 C30 1.9(3) . . . .
C38 C29 C30 N4 -142.5(3) . . . .
C28 C29 C30 N4 34.3(3) . . . .
C28 C27 C31 C32 -174.8(2) . . . .
C26 C27 C31 C32 2.7(4) . . . .
C27 C31 C32 C33 -166.4(3) . . . .
C27 C31 C32 C37 16.7(4) . . . .
C37 C32 C33 C34 -1.8(4) . . . .
C31 C32 C33 C34 -178.9(2) . . . .
C32 C33 C34 C35 1.9(4) . . . .
C32 C33 C34 N6 -177.0(2) . . . .
C33 C34 C35 C36 -1.1(4) . . . .
N6 C34 C35 C36 177.8(2) . . . .
C34 C35 C36 C37 0.4(4) . . . .
C35 C36 C37 C32 -0.4(4) . . . .
C33 C32 C37 C36 1.1(4) . . . .
C31 C32 C37 C36 178.0(3) . . . .
C28 C29 C38 C39 179.1(2) . . . .
C30 C29 C38 C39 -4.0(4) . . . .
C29 C38 C39 C40 147.6(3) . . . .
C29 C38 C39 C44 -34.6(4) . . . .
C44 C39 C40 C41 2.7(4) . . . .
C38 C39 C40 C41 -179.4(2) . . . .
C39 C40 C41 C42 -0.2(4) . . . .
C39 C40 C41 N5 -178.6(2) . . . .
C40 C41 C42 C43 -1.7(4) . . . .
N5 C41 C42 C43 176.6(2) . . . .
C41 C42 C43 C44 1.3(4) . . . .
C42 C43 C44 C39 1.2(4) . . . .
C40 C39 C44 C43 -3.2(4) . . . .
C38 C39 C44 C43 179.0(2) . . . .
C50 C45 C46 C47 0.1(4) . . . .
S2 C45 C46 C47 -179.4(2) . . . .
C45 C46 C47 C48 0.6(4) . . . .
C46 C47 C48 F2 178.0(2) . . . .
C46 C47 C48 C49 -1.6(4) . . . .
F2 C48 C49 C50 -177.8(3) . . . .
C47 C48 C49 C50 1.7(5) . . . .
C48 C49 C50 C45 -1.0(4) . . . .
C46 C45 C50 C49 0.1(4) . . . .
S2 C45 C50 C49 179.6(2) . . . .
C4 C5 N1 C1 61.9(3) . . . .
C4 C5 N1 S1 -159.73(17) . . . .
C2 C1 N1 C5 -69.2(3) . . . .
C2 C1 N1 S1 154.18(18) . . . .
C8 C9 N2 O4 176.1(3) . . . .
C10 C9 N2 O4 -5.7(4) . . . .
C8 C9 N2 O5 -5.2(4) . . . .
C10 C9 N2 O5 173.0(3) . . . .
C17 C16 N3 O6 -175.0(3) . . . .
C15 C16 N3 O6 3.1(4) . . . .
C17 C16 N3 O7 4.3(4) . . . .
C15 C16 N3 O7 -177.6(3) . . . .
C27 C26 N4 C30 52.1(3) . . . .
C27 C26 N4 S2 -94.7(2) . . . .
C29 C30 N4 C26 -62.6(3) . . . .
C29 C30 N4 S2 84.4(2) . . . .
C40 C41 N5 O14 177.2(3) . . . .
C42 C41 N5 O14 -1.2(4) . . . .
C40 C41 N5 O13 -3.3(4) . . . .
C42 C41 N5 O13 178.3(3) . . . .
C35 C34 N6 O11 -172.4(2) . . . .
C33 C34 N6 O11 6.5(4) . . . .
C35 C34 N6 O12 6.1(4) . . . .
C33 C34 N6 O12 -175.0(2) . . . .
C5 N1 S1 O2 57.0(2) . . . .
C1 N1 S1 O2 -167.72(19) . . . .
C5 N1 S1 O3 -173.78(17) . . . .
C1 N1 S1 O3 -38.5(2) . . . .
C5 N1 S1 C20 -57.3(2) . . . .
C1 N1 S1 C20 78.0(2) . . . .
C25 C20 S1 O2 -27.6(2) . . . .
C21 C20 S1 O2 152.4(2) . . . .
C25 C20 S1 O3 -158.7(2) . . . .
C21 C20 S1 O3 21.3(2) . . . .
C25 C20 S1 N1 86.4(2) . . . .
C21 C20 S1 N1 -93.6(2) . . . .
C26 N4 S2 O10 -172.03(19) . . . .
C30 N4 S2 O10 43.3(2) . . . .
C26 N4 S2 O9 -42.8(2) . . . .
C30 N4 S2 O9 172.53(18) . . . .
C26 N4 S2 C45 72.8(2) . . . .
C30 N4 S2 C45 -71.9(2) . . . .
C46 C45 S2 O10 162.0(2) . . . .
C50 C45 S2 O10 -17.5(3) . . . .
C46 C45 S2 O9 30.7(2) . . . .
C50 C45 S2 O9 -148.8(2) . . . .
C46 C45 S2 N4 -84.0(2) . . . .
C50 C45 S2 N4 96.5(2) . . . .
